data_2218726
loop_
_publ_author_name
'Lu, Chui'
'Li, Fang-Shi'
'Yu, Da-Sheng'
'Yao, Wei'
'Liu, Yin-Hong'

_publ_section_title
;Ethyl
 2-{<i>N</i>-[<i>N</i>-(4-chloro-6-methoxypyrimidin-2-yl)carbamoyl]sulfamoyl}benzoate
;
_journal_coeditor_code HK2471
_journal_issue 7
_journal_name_full 'Acta Crystallographica Section E'
_journal_page_first o1248
_journal_paper_doi 10.1107/S1600536808017029
_journal_volume 64
_journal_year 2008
_chemical_formula_iupac 'C15 H15 Cl N4 O6 S'
_chemical_formula_moiety 'C15 H15 Cl N4 O6 S'
_chemical_formula_sum 'C15 H15 Cl N4 O6 S'
_chemical_formula_weight 414.83
_chemical_name_common Chlorimuron-ethyl
_chemical_name_systematic
;
Ethyl 2-{N-[N-(4-chloro-6-methoxypyrimidin-2-yl)carbamoyl]sulfamoyl}benzoate
;
_space_group_IT_number 2
_symmetry_cell_setting triclinic
_symmetry_space_group_name_Hall '-P 1'
_symmetry_space_group_name_H-M 'P -1'
_atom_sites_solution_hydrogens geom
_atom_sites_solution_primary direct
_atom_sites_solution_secondary difmap
_audit_creation_method SHELXL-97
_cell_angle_alpha 94.97(3)
_cell_angle_beta 97.58(3)
_cell_angle_gamma 93.76(3)
_cell_formula_units_Z 4
_cell_length_a 7.8210(16)
_cell_length_b 12.310(3)
_cell_length_c 20.200(4)
_cell_measurement_reflns_used 25
_cell_measurement_temperature 298(2)
_cell_measurement_theta_max 13
_cell_measurement_theta_min 10
_cell_volume 1914.7(7)
_computing_cell_refinement 'CAD-4 Software (Enraf--Nonius, 1989)'
_computing_data_collection 'CAD-4 Software (Enraf--Nonius, 1989)'
_computing_data_reduction 'XCAD4 (Harms & Wocadlo, 1995)'
_computing_molecular_graphics 'PLATON (Spek, 2003)'
_computing_publication_material 'SHELXTL (Sheldrick, 2008)'
_computing_structure_refinement 'SHELXL97 (Sheldrick, 2008)'
_computing_structure_solution 'SHELXS97 (Sheldrick, 2008)'
_diffrn_ambient_temperature 298(2)
_diffrn_measured_fraction_theta_full 0.999
_diffrn_measured_fraction_theta_max 0.999
_diffrn_measurement_device_type 'Enraf--Nonius CAD-4'
_diffrn_measurement_method \w/2\q
_diffrn_radiation_monochromator graphite
_diffrn_radiation_source 'fine-focus sealed tube'
_diffrn_radiation_type MoK\a
_diffrn_radiation_wavelength 0.71073
_diffrn_reflns_av_R_equivalents 0.0688
_diffrn_reflns_av_sigmaI/netI 0.0637
_diffrn_reflns_limit_h_max 9
_diffrn_reflns_limit_h_min -9
_diffrn_reflns_limit_k_max 14
_diffrn_reflns_limit_k_min -14
_diffrn_reflns_limit_l_max 24
_diffrn_reflns_limit_l_min 0
_diffrn_reflns_number 7430
_diffrn_reflns_theta_full 25.17
_diffrn_reflns_theta_max 25.17
_diffrn_reflns_theta_min 1.02
_diffrn_standards_decay_% 0
_diffrn_standards_interval_time 120
_diffrn_standards_number 3
_exptl_absorpt_coefficient_mu 0.348
_exptl_absorpt_correction_T_max 0.9660
_exptl_absorpt_correction_T_min 0.8734
_exptl_absorpt_correction_type psi-scan
_exptl_absorpt_process_details '(North <i>et al.</i>,  1968)'
_exptl_crystal_colour colorless
_exptl_crystal_density_diffrn 1.439
_exptl_crystal_density_method 'not measured'
_exptl_crystal_description block
_exptl_crystal_F_000 856
_exptl_crystal_size_max 0.40
_exptl_crystal_size_mid 0.30
_exptl_crystal_size_min 0.10
_refine_diff_density_max 0.385
_refine_diff_density_min -0.922
_refine_ls_extinction_method none
_refine_ls_goodness_of_fit_ref 1.072
_refine_ls_hydrogen_treatment constr
_refine_ls_matrix_type full
_refine_ls_number_parameters 451
_refine_ls_number_reflns 6882
_refine_ls_restrained_S_all 1.079
_refine_ls_R_factor_all 0.1425
_refine_ls_R_factor_gt 0.0880
_refine_ls_shift/su_max 0.000
_refine_ls_shift/su_mean 0.000
_refine_ls_structure_factor_coef Fsqd
_refine_ls_weighting_details 'calc w=1/[\s^2^(Fo^2^)+(0.06P)^2^+3P] where P=(Fo^2^+2Fc^2^)/3'
_refine_ls_weighting_scheme calc
_refine_ls_wR_factor_gt 0.1830
_refine_ls_wR_factor_ref 0.2092
_reflns_number_gt 3809
_reflns_number_total 6882
_reflns_threshold_expression I>2\s(I)
_cod_data_source_file hk2471.cif
_cod_data_source_block I
_cod_database_code 2218726
_cod_database_fobs_code 2218726

loop_
_symmetry_equiv_pos_as_xyz
'x, y, z'
'-x, -y, -z'

loop_
_atom_site_type_symbol
_atom_site_label
_atom_site_fract_x
_atom_site_fract_y
_atom_site_fract_z
_atom_site_U_iso_or_equiv
_atom_site_adp_type
_atom_site_calc_flag
_atom_site_refinement_flags
_atom_site_occupancy
Cl Cl1 0.2819(3) 1.35508(17) 0.20491(14) 0.1456(9) Uani d . 1
Cl Cl2 -0.2214(4) 1.36337(15) 0.18268(12) 0.1378(9) Uani d . 1
S S1 0.30971(16) 0.69683(11) 0.07830(8) 0.0633(4) Uani d . 1
S S2 -0.4009(2) 1.21087(14) 0.41116(9) 0.0851(5) Uani d . 1
O O1 0.6496(7) 0.6052(5) 0.2354(3) 0.121 Uani d . 1
O O2 0.5614(6) 0.7692(4) 0.2171(2) 0.1023(14) Uani d . 1
O O3 0.2506(5) 0.6505(3) 0.1335(2) 0.0809(11) Uani d . 1
O O4 0.2122(5) 0.6758(3) 0.0137(2) 0.0790(11) Uani d . 1
O O5 0.4435(4) 0.8758(3) 0.00933(17) 0.0617(9) Uani d . 1
O O6 0.1314(6) 0.9834(4) 0.27791(19) 0.0895(12) Uani d . 1
O O7 0.1026(6) 1.3566(4) 0.4533(2) 0.1042(14) Uani d . 1
O O8 -0.0191(6) 1.2479(4) 0.3635(2) 0.0983(14) Uani d . 1
O O9 -0.5648(6) 1.1767(5) 0.4287(3) 0.1230(18) Uani d . 1
O O10 -0.3643(6) 1.3245(4) 0.4050(2) 0.1082(15) Uani d . 1
O O11 -0.4315(5) 0.9729(3) 0.3604(2) 0.0879(12) Uani d . 1
O O12 -0.1102(5) 1.0051(3) 0.0628(2) 0.087 Uani d . 1
N N1 0.3246(5) 0.8291(3) 0.0994(2) 0.0621(11) Uani d . 1
H H1A 0.2927 0.8530 0.1368 0.074 Uiso calc R 1
N N2 0.3823(5) 1.0128(3) 0.0822(2) 0.0562(10) Uani d . 1
H H2A 0.4246 1.0587 0.0578 0.067 Uiso calc R 1
N N3 0.2572(5) 0.9970(4) 0.1804(2) 0.0645(11) Uani d . 1
N N4 0.3277(5) 1.1683(4) 0.1435(2) 0.0727(12) Uani d . 1
N N5 -0.3771(5) 1.1487(4) 0.3380(2) 0.0696(12) Uani d . 1
H H5B -0.3591 1.1887 0.3064 0.084 Uiso calc R 1
N N6 -0.3321(5) 1.0026(4) 0.2635(2) 0.0664(11) Uani d . 1
H H6B -0.3406 0.9328 0.2543 0.080 Uiso calc R 1
N N7 -0.2656(6) 1.1691(4) 0.2210(2) 0.0780(13) Uani d U 1
N N8 -0.2204(5) 0.9995(4) 0.1625(2) 0.0710(12) Uani d U 1
C C1 0.7097(10) 0.5750(6) 0.3555(4) 0.110 Uani d D 1
H H1B 0.6547 0.5830 0.3953 0.166 Uiso calc R 1
H H1C 0.8283 0.6036 0.3658 0.166 Uiso calc R 1
H H1D 0.7048 0.4989 0.3396 0.166 Uiso calc R 1
C C2 0.6224(10) 0.6335(6) 0.3050(3) 0.105 Uani d D 1
H H2B 0.6568 0.7108 0.3163 0.127 Uiso calc R 1
H H2C 0.4993 0.6235 0.3071 0.127 Uiso calc R 1
C C3 0.6109(8) 0.6821(5) 0.1952(4) 0.0849(19) Uani d . 1
C C4 0.6389(7) 0.6488(4) 0.1286(4) 0.0716(15) Uani d . 1
C C5 0.8039(7) 0.6113(4) 0.1169(4) 0.087(2) Uani d . 1
H H5A 0.8878 0.6041 0.1530 0.104 Uiso calc R 1
C C6 0.8363(9) 0.5873(5) 0.0558(6) 0.103(3) Uani d . 1
H H6A 0.9405 0.5580 0.0498 0.123 Uiso calc R 1
C C7 0.7241(9) 0.6033(5) 0.0002(4) 0.095(2) Uani d . 1
H H7A 0.7559 0.5902 -0.0424 0.113 Uiso calc R 1
C C8 0.5624(7) 0.6392(4) 0.0077(4) 0.0794(17) Uani d . 1
H H8A 0.4828 0.6478 -0.0296 0.095 Uiso calc R 1
C C9 0.5227(6) 0.6617(4) 0.0718(3) 0.0610(13) Uani d . 1
C C10 0.3871(6) 0.9035(4) 0.0590(3) 0.0562(12) Uani d . 1
C C11 0.3213(6) 1.0596(4) 0.1379(3) 0.0585(12) Uani d . 1
C C12 0.2003(7) 1.0443(5) 0.2328(3) 0.0688(15) Uani d . 1
C C13 0.2059(8) 1.1576(6) 0.2442(3) 0.0843(18) Uani d . 1
H H13A 0.1685 1.1925 0.2818 0.101 Uiso calc R 1
C C14 0.2698(8) 1.2139(5) 0.1968(3) 0.0809(17) Uani d . 1
C C15 0.1267(10) 0.8714(7) 0.2624(4) 0.113(2) Uani d . 1
H H15A 0.0762 0.8347 0.2960 0.169 Uiso calc R 1
H H15B 0.2422 0.8502 0.2610 0.169 Uiso calc R 1
H H15C 0.0584 0.8515 0.2195 0.169 Uiso calc R 1
C C16 0.2150(10) 1.5357(6) 0.4433(4) 0.119 Uani d . 1
H H16A 0.2730 1.5823 0.4161 0.178 Uiso calc R 1
H H16B 0.2847 1.5350 0.4861 0.178 Uiso calc R 1
H H16C 0.1053 1.5626 0.4497 0.178 Uiso calc R 1
C C17 0.1872(10) 1.4226(6) 0.4092(4) 0.110 Uani d . 1
H H17A 0.1149 1.4217 0.3662 0.132 Uiso calc R 1
H H17B 0.2969 1.3947 0.4017 0.132 Uiso calc R 1
C C18 0.0078(8) 1.2714(5) 0.4211(3) 0.0780(16) Uani d . 1
C C19 -0.0646(8) 1.2030(5) 0.4724(3) 0.0746(15) Uani d DU 1
C C20 -0.2409(8) 1.1672(5) 0.4701(3) 0.0764(15) Uani d DU 1
C C21 -0.2891(9) 1.1016(5) 0.5153(3) 0.0913(18) Uani d DU 1
H H21A -0.4058 1.0800 0.5142 0.110 Uiso calc R 1
C C22 -0.1676(12) 1.0649(6) 0.5642(4) 0.110(2) Uani d DU 1
H H22A -0.2028 1.0171 0.5939 0.132 Uiso calc R 1
C C23 -0.0037(11) 1.0987(7) 0.5676(4) 0.109(2) Uani d DU 1
H H23A 0.0758 1.0747 0.6005 0.131 Uiso calc R 1
C C24 0.0571(10) 1.1704(6) 0.5229(4) 0.106(2) Uani d DU 1
H H24A 0.1734 1.1950 0.5270 0.127 Uiso calc R 1
C C25 -0.3841(7) 1.0362(5) 0.3238(3) 0.0684(14) Uani d . 1
C C26 -0.2682(6) 1.0601(5) 0.2143(3) 0.0675(13) Uani d U 1
C C27 -0.2115(9) 1.2230(6) 0.1711(4) 0.0914(18) Uani d U 1
C C28 -0.1619(9) 1.1722(6) 0.1197(4) 0.0905(18) Uani d U 1
H H28A -0.1251 1.2107 0.0859 0.109 Uiso calc R 1
C C29 -0.1637(7) 1.0629(5) 0.1155(3) 0.0747(15) Uani d U 1
C C30 -0.1119(5) 0.8938(3) 0.0581(2) 0.0413(10) Uani d . 1
H H30A -0.0725 0.8680 0.0170 0.062 Uiso calc R 1
H H30B -0.2276 0.8629 0.0587 0.062 Uiso calc R 1
H H30C -0.0369 0.8720 0.0954 0.062 Uiso calc R 1

loop_
_atom_site_aniso_label
_atom_site_aniso_U_11
_atom_site_aniso_U_22
_atom_site_aniso_U_33
_atom_site_aniso_U_12
_atom_site_aniso_U_13
_atom_site_aniso_U_23
Cl1 0.163(2) 0.0865(13) 0.183(2) -0.0031(13) 0.0484(17) -0.0403(14)
Cl2 0.199(2) 0.0701(12) 0.1447(19) 0.0120(13) 0.0191(16) 0.0190(11)
S1 0.0420(7) 0.0561(8) 0.0927(10) -0.0030(6) 0.0109(7) 0.0143(7)
S2 0.0714(10) 0.0853(12) 0.0964(12) 0.0066(8) 0.0153(9) -0.0094(9)
O1 0.121 0.121 0.121 0.009 0.017 0.012
O2 0.131(4) 0.064(3) 0.109(3) 0.008(3) 0.009(3) -0.001(2)
O3 0.066(2) 0.070(2) 0.113(3) 0.0030(19) 0.025(2) 0.030(2)
O4 0.071(3) 0.078(3) 0.085(3) -0.009(2) 0.007(2) 0.010(2)
O5 0.058(2) 0.060(2) 0.069(2) 0.0027(16) 0.0199(18) 0.0014(17)
O6 0.092(3) 0.121(4) 0.062(2) 0.027(3) 0.018(2) 0.018(2)
O7 0.100(3) 0.094(3) 0.112(4) -0.023(3) 0.021(3) -0.013(3)
O8 0.099(3) 0.114(4) 0.077(3) -0.015(3) 0.014(2) -0.007(3)
O9 0.072(3) 0.151(5) 0.145(4) -0.003(3) 0.041(3) -0.026(3)
O10 0.109(4) 0.072(3) 0.134(4) 0.019(3) -0.010(3) -0.019(3)
O11 0.093(3) 0.082(3) 0.088(3) -0.017(2) 0.018(2) 0.011(2)
O12 0.087 0.087 0.087 0.007 0.012 0.008
N1 0.050(2) 0.060(3) 0.081(3) 0.013(2) 0.017(2) 0.012(2)
N2 0.045(2) 0.059(3) 0.066(3) 0.0026(19) 0.0112(19) 0.010(2)
N3 0.051(3) 0.082(3) 0.061(3) 0.020(2) 0.002(2) 0.009(2)
N4 0.054(3) 0.066(3) 0.093(3) -0.002(2) 0.005(2) -0.010(3)
N5 0.068(3) 0.072(3) 0.064(3) 0.006(2) -0.005(2) -0.002(2)
N6 0.067(3) 0.065(3) 0.063(3) 0.000(2) -0.005(2) 0.010(2)
N7 0.082(3) 0.078(3) 0.073(3) 0.004(3) 0.002(2) 0.014(2)
N8 0.053(3) 0.088(3) 0.067(3) 0.004(2) -0.007(2) 0.005(2)
C1 0.110 0.110 0.110 0.009 0.015 0.011
C2 0.105 0.105 0.105 0.008 0.015 0.010
C3 0.079(4) 0.062(4) 0.109(5) 0.000(3) -0.015(4) 0.034(4)
C4 0.051(3) 0.045(3) 0.116(5) -0.002(2) 0.002(3) 0.012(3)
C5 0.048(3) 0.047(3) 0.164(7) -0.004(3) 0.015(4) 0.001(4)
C6 0.048(4) 0.056(4) 0.205(9) 0.000(3) 0.043(5) -0.019(5)
C7 0.071(4) 0.052(3) 0.163(7) -0.015(3) 0.057(5) -0.021(4)
C8 0.060(4) 0.058(3) 0.120(5) -0.009(3) 0.014(3) 0.013(3)
C9 0.049(3) 0.041(3) 0.090(4) -0.011(2) 0.010(3) 0.005(3)
C10 0.036(3) 0.056(3) 0.077(4) 0.010(2) 0.005(2) 0.014(3)
C11 0.043(3) 0.066(3) 0.063(3) 0.005(2) -0.004(2) 0.004(3)
C12 0.052(3) 0.098(5) 0.054(3) 0.014(3) -0.003(3) 0.006(3)
C13 0.067(4) 0.113(6) 0.069(4) 0.015(4) 0.007(3) -0.017(4)
C14 0.069(4) 0.079(4) 0.086(4) 0.000(3) -0.006(3) -0.013(3)
C15 0.126(6) 0.122(7) 0.096(5) -0.004(5) 0.026(4) 0.037(5)
C16 0.119 0.119 0.119 0.009 0.016 0.011
C17 0.110 0.110 0.110 0.009 0.015 0.011
C18 0.064(4) 0.082(4) 0.084(4) -0.007(3) 0.012(3) -0.007(3)
C19 0.078(4) 0.080(4) 0.065(3) -0.009(3) 0.017(3) 0.001(3)
C20 0.076(3) 0.075(4) 0.074(3) -0.006(3) 0.008(3) -0.006(3)
C21 0.094(4) 0.095(4) 0.083(4) -0.019(3) 0.025(3) 0.001(3)
C22 0.138(5) 0.110(5) 0.075(4) -0.012(4) 0.008(4) 0.006(3)
C23 0.127(5) 0.117(5) 0.079(4) 0.015(4) -0.008(4) 0.015(4)
C24 0.094(4) 0.114(5) 0.099(5) -0.002(4) -0.010(3) -0.005(4)
C25 0.056(3) 0.074(4) 0.073(4) 0.002(3) -0.002(3) 0.011(3)
C26 0.042(3) 0.091(4) 0.064(3) -0.002(3) -0.004(2) 0.003(3)
C27 0.088(4) 0.101(4) 0.082(4) 0.012(3) -0.004(3) 0.013(3)
C28 0.092(4) 0.086(4) 0.090(4) -0.002(3) 0.004(3) 0.017(3)
C29 0.058(3) 0.099(4) 0.063(3) 0.010(3) -0.005(3) 0.002(3)
C30 0.030(2) 0.050(3) 0.041(2) 0.0020(18) 0.0019(17) -0.0027(18)

loop_
_atom_type_symbol
_atom_type_description
_atom_type_scat_dispersion_real
_atom_type_scat_dispersion_imag
_atom_type_scat_source
C C 0.0033 0.0016 'International Tables Vol C Tables 4.2.6.8 and 6.1.1.4'
H H 0.0000 0.0000 'International Tables Vol C Tables 4.2.6.8 and 6.1.1.4'
N N 0.0061 0.0033 'International Tables Vol C Tables 4.2.6.8 and 6.1.1.4'
O O 0.0106 0.0060 'International Tables Vol C Tables 4.2.6.8 and 6.1.1.4'
S S 0.1246 0.1234 'International Tables Vol C Tables 4.2.6.8 and 6.1.1.4'
Cl Cl 0.1484 0.1585 'International Tables Vol C Tables 4.2.6.8 and 6.1.1.4'

loop_
_geom_angle_atom_site_label_1
_geom_angle_atom_site_label_2
_geom_angle_atom_site_label_3
_geom_angle
O3 S1 O4 120.0(2)
O3 S1 N1 104.5(2)
O4 S1 N1 108.2(2)
O3 S1 C9 109.6(2)
O4 S1 C9 107.6(3)
N1 S1 C9 106.0(2)
C3 O1 C2 113.9(6)
C12 O6 C15 114.6(5)
C10 N1 S1 122.1(4)
C10 N1 H1A 119.0
S1 N1 H1A 119.0
C11 N2 C10 130.6(4)
C11 N2 H2A 114.7
C10 N2 H2A 114.7
C12 N3 C11 118.6(5)
C14 N4 C11 115.5(5)
C2 C1 H1B 109.5
C2 C1 H1C 109.5
H1B C1 H1C 109.5
C2 C1 H1D 109.5
H1B C1 H1D 109.5
H1C C1 H1D 109.5
C1 C2 O1 117.7(6)
C1 C2 H2B 107.9
O1 C2 H2B 107.9
C1 C2 H2C 107.9
O1 C2 H2C 107.9
H2B C2 H2C 107.2
O2 C3 O1 120.8(7)
O2 C3 C4 128.4(6)
O1 C3 C4 110.8(6)
C9 C4 C3 123.8(5)
C9 C4 C5 116.4(6)
C3 C4 C5 119.4(6)
C6 C5 C4 120.4(7)
C6 C5 H5A 119.8
C4 C5 H5A 119.8
C5 C6 C7 123.0(6)
C5 C6 H6A 118.5
C7 C6 H6A 118.5
C6 C7 C8 119.6(7)
C6 C7 H7A 120.2
C8 C7 H7A 120.2
C9 C8 C7 118.4(7)
C9 C8 H8A 120.8
C7 C8 H8A 120.8
C8 C9 C4 122.1(5)
C8 C9 S1 116.4(4)
C4 C9 S1 121.3(4)
O5 C10 N1 122.3(5)
O5 C10 N2 122.7(5)
N1 C10 N2 114.9(5)
N3 C11 N4 124.6(5)
N3 C11 N2 120.2(5)
N4 C11 N2 115.2(5)
N3 C12 O6 120.8(6)
N3 C12 C13 121.3(6)
O6 C12 C13 117.9(5)
C14 C13 C12 115.4(5)
C14 C13 H13A 122.3
C12 C13 H13A 122.3
N4 C14 C13 124.6(6)
N4 C14 Cl1 115.5(5)
C13 C14 Cl1 119.9(5)
O6 C15 H15A 109.5
O6 C15 H15B 109.5
H15A C15 H15B 109.5
O6 C15 H15C 109.5
H15A C15 H15C 109.5
H15B C15 H15C 109.5
O9 S2 O10 118.1(3)
O9 S2 N5 109.7(3)
O10 S2 N5 104.9(3)
O9 S2 C20 107.9(3)
O10 S2 C20 109.1(3)
N5 S2 C20 106.5(2)
C18 O7 C17 113.0(5)
C29 O12 C30 121.9(5)
C25 N5 S2 124.5(4)
C25 N5 H5B 117.8
S2 N5 H5B 117.8
C25 N6 C26 132.3(5)
C25 N6 H6B 113.9
C26 N6 H6B 113.9
C26 N7 C27 117.3(5)
C26 N8 C29 112.1(5)
C17 C16 H16A 109.5
C17 C16 H16B 109.5
H16A C16 H16B 109.5
C17 C16 H16C 109.5
H16A C16 H16C 109.5
H16B C16 H16C 109.5
O7 C17 C16 106.5(6)
O7 C17 H17A 110.4
C16 C17 H17A 110.4
O7 C17 H17B 110.4
C16 C17 H17B 110.4
H17A C17 H17B 108.6
O8 C18 O7 127.7(6)
O8 C18 C19 123.5(6)
O7 C18 C19 108.8(5)
C24 C19 C20 119.1(6)
C24 C19 C18 116.2(6)
C20 C19 C18 124.6(6)
C21 C20 C19 119.8(6)
C21 C20 S2 118.8(5)
C19 C20 S2 121.3(5)
C20 C21 C22 121.6(7)
C20 C21 H21A 119.2
C22 C21 H21A 119.2
C23 C22 C21 119.3(7)
C23 C22 H22A 120.3
C21 C22 H22A 120.3
C22 C23 C24 122.6(8)
C22 C23 H23A 118.7
C24 C23 H23A 118.7
C19 C24 C23 117.6(7)
C19 C24 H24A 121.2
C23 C24 H24A 121.2
O11 C25 N6 122.1(6)
O11 C25 N5 123.4(6)
N6 C25 N5 114.4(5)
N7 C26 N8 125.6(5)
N7 C26 N6 118.2(5)
N8 C26 N6 116.1(5)
C28 C27 N7 121.7(7)
C28 C27 Cl2 124.5(6)
N7 C27 Cl2 113.9(5)
C27 C28 C29 119.2(7)
C27 C28 H28A 120.4
C29 C28 H28A 120.4
C28 C29 O12 121.7(6)
C28 C29 N8 124.1(6)
O12 C29 N8 114.2(6)
O12 C30 H30A 109.5
O12 C30 H30B 109.5
H30A C30 H30B 109.5
O12 C30 H30C 109.5
H30A C30 H30C 109.5
H30B C30 H30C 109.5

loop_
_geom_bond_atom_site_label_1
_geom_bond_atom_site_label_2
_geom_bond_distance
Cl1 C14 1.727(7)
S1 O3 1.413(4)
S1 O4 1.416(4)
S1 N1 1.639(4)
S1 C9 1.767(5)
O1 C3 1.325(7)
O1 C2 1.464(8)
O2 C3 1.230(8)
O5 C10 1.180(6)
O6 C12 1.370(7)
O6 C15 1.384(8)
N1 C10 1.386(6)
N1 H1A 0.8600
N2 C11 1.374(6)
N2 C10 1.391(6)
N2 H2A 0.8600
N3 C12 1.306(6)
N3 C11 1.327(6)
N4 C14 1.319(7)
N4 C11 1.331(6)
C1 C2 1.427(7)
C1 H1B 0.9600
C1 H1C 0.9600
C1 H1D 0.9600
C2 H2B 0.9700
C2 H2C 0.9700
C3 C4 1.422(9)
C4 C9 1.393(8)
C4 C5 1.440(8)
C5 C6 1.305(10)
C5 H5A 0.9300
C6 C7 1.369(10)
C6 H6A 0.9300
C7 C8 1.389(8)
C7 H7A 0.9300
C8 C9 1.381(8)
C8 H8A 0.9300
C12 C13 1.391(8)
C13 C14 1.357(8)
C13 H13A 0.9300
C15 H15A 0.9600
C15 H15B 0.9600
C15 H15C 0.9600
Cl2 C27 1.732(7)
S2 O9 1.421(5)
S2 O10 1.429(5)
S2 N5 1.643(4)
S2 C20 1.755(6)
O7 C18 1.314(7)
O7 C17 1.450(8)
O8 C18 1.161(7)
O11 C25 1.195(6)
O12 C29 1.356(6)
O12 C30 1.364(5)
N5 C25 1.385(7)
N5 H5B 0.8600
N6 C25 1.373(7)
N6 C26 1.395(7)
N6 H6B 0.8600
N7 C26 1.335(7)
N7 C27 1.352(8)
N8 C26 1.341(7)
N8 C29 1.380(7)
C16 C17 1.488(9)
C16 H16A 0.9600
C16 H16B 0.9600
C16 H16C 0.9600
C17 H17A 0.9700
C17 H17B 0.9700
C18 C19 1.533(8)
C19 C24 1.404(9)
C19 C20 1.413(8)
C20 C21 1.344(8)
C21 C22 1.403(10)
C21 H21A 0.9300
C22 C23 1.313(10)
C22 H22A 0.9300
C23 C24 1.420(10)
C23 H23A 0.9300
C24 H24A 0.9300
C27 C28 1.282(9)
C28 C29 1.339(8)
C28 H28A 0.9300
C30 H30A 0.9600
C30 H30B 0.9600
C30 H30C 0.9600

loop_
_geom_hbond_atom_site_label_D
_geom_hbond_atom_site_label_H
_geom_hbond_atom_site_label_A
_geom_hbond_site_symmetry_A
_geom_hbond_distance_DH
_geom_hbond_distance_HA
_geom_hbond_distance_DA
_geom_hbond_angle_DHA
_geom_hbond_publ_flag
N1 H1A N3 . 0.86 1.96 2.648(6) 136.00 yes
N2 H2A O5 2_675 0.86 2.00 2.831(8) 162.00 yes
N5 H5B N7 . 0.86 1.96 2.651(6) 136.00 yes
N6 H6B O2 1_455 0.86 2.14 2.973(7) 162.00 yes
C8 H8A O4 . 0.93 2.43 2.821(6) 105.00 yes
C21 H21A O9 . 0.93 2.44 2.848(8) 107.00 yes

loop_
_geom_torsion_atom_site_label_1
_geom_torsion_atom_site_label_2
_geom_torsion_atom_site_label_3
_geom_torsion_atom_site_label_4
_geom_torsion
O3 S1 N1 C10 176.9(4)
O4 S1 N1 C10 -54.2(4)
C9 S1 N1 C10 61.1(4)
C3 O1 C2 C1 -160.3(6)
C2 O1 C3 O2 1.8(9)
C2 O1 C3 C4 -179.5(5)
O2 C3 C4 C9 -46.4(9)
O1 C3 C4 C9 135.0(6)
O2 C3 C4 C5 125.9(7)
O1 C3 C4 C5 -52.6(7)
C9 C4 C5 C6 -2.5(8)
C3 C4 C5 C6 -175.4(6)
C4 C5 C6 C7 4.8(10)
C5 C6 C7 C8 -4.8(10)
C6 C7 C8 C9 2.5(8)
C7 C8 C9 C4 -0.4(8)
C7 C8 C9 S1 -175.3(4)
C3 C4 C9 C8 172.9(5)
C5 C4 C9 C8 0.4(7)
C3 C4 C9 S1 -12.5(7)
C5 C4 C9 S1 175.0(4)
O3 S1 C9 C8 142.1(4)
O4 S1 C9 C8 10.0(4)
N1 S1 C9 C8 -105.7(4)
O3 S1 C9 C4 -32.8(5)
O4 S1 C9 C4 -164.9(4)
N1 S1 C9 C4 79.4(4)
S1 N1 C10 O5 -5.1(7)
S1 N1 C10 N2 176.5(3)
C11 N2 C10 O5 179.5(5)
C11 N2 C10 N1 -2.1(7)
C12 N3 C11 N4 -2.0(7)
C12 N3 C11 N2 180.0(4)
C14 N4 C11 N3 2.1(7)
C14 N4 C11 N2 -179.8(4)
C10 N2 C11 N3 1.8(7)
C10 N2 C11 N4 -176.4(4)
C11 N3 C12 O6 179.4(4)
C11 N3 C12 C13 0.0(7)
C15 O6 C12 N3 -0.7(8)
C15 O6 C12 C13 178.6(6)
N3 C12 C13 C14 1.6(8)
O6 C12 C13 C14 -177.8(5)
C11 N4 C14 C13 -0.3(8)
C11 N4 C14 Cl1 178.8(4)
C12 C13 C14 N4 -1.5(9)
C12 C13 C14 Cl1 179.5(4)
O9 S2 N5 C25 -58.7(5)
O10 S2 N5 C25 173.5(4)
C20 S2 N5 C25 57.8(5)
C18 O7 C17 C16 153.5(6)
C17 O7 C18 O8 -3.6(10)
C17 O7 C18 C19 175.9(5)
O8 C18 C19 C24 125.1(7)
O7 C18 C19 C24 -54.4(7)
O8 C18 C19 C20 -51.7(9)
O7 C18 C19 C20 128.8(6)
C24 C19 C20 C21 -1.0(8)
C18 C19 C20 C21 175.7(6)
C24 C19 C20 S2 176.5(5)
C18 C19 C20 S2 -6.7(7)
O9 S2 C20 C21 7.4(5)
O10 S2 C20 C21 136.8(5)
N5 S2 C20 C21 -110.4(5)
O9 S2 C20 C19 -170.2(4)
O10 S2 C20 C19 -40.8(5)
N5 S2 C20 C19 72.1(5)
C19 C20 C21 C22 -1.7(9)
S2 C20 C21 C22 -179.3(5)
C20 C21 C22 C23 2.6(11)
C21 C22 C23 C24 -0.8(12)
C20 C19 C24 C23 2.7(9)
C18 C19 C24 C23 -174.3(6)
C22 C23 C24 C19 -1.8(11)
C26 N6 C25 O11 -177.9(5)
C26 N6 C25 N5 2.3(8)
S2 N5 C25 O11 10.6(8)
S2 N5 C25 N6 -169.5(4)
C27 N7 C26 N8 0.6(8)
C27 N7 C26 N6 -176.7(5)
C29 N8 C26 N7 0.9(7)
C29 N8 C26 N6 178.2(4)
C25 N6 C26 N7 -6.2(8)
C25 N6 C26 N8 176.3(5)
C26 N7 C27 C28 -1.1(9)
C26 N7 C27 Cl2 177.4(4)
N7 C27 C28 C29 0.0(11)
Cl2 C27 C28 C29 -178.3(5)
C27 C28 C29 O12 -179.0(6)
C27 C28 C29 N8 1.7(10)
C30 O12 C29 C28 -180.0(5)
C30 O12 C29 N8 -0.6(7)
C26 N8 C29 C28 -2.1(8)
C26 N8 C29 O12 178.6(4)

loop_
_cod_related_entry_id
_cod_related_entry_database
_cod_related_entry_code
1 ChemSpider 50690
